data_2204525
loop_
_publ_author_name
'V. Sridharan'
'P. Kalanidhi'
'K. Karthikeyan'
'S. Muthusubramanian'
'K. Anitha'
'R. K. Rajaram'

_publ_section_title
;Diethyl
 3-[2-methoxy-5-(1-methyl-1-phenylethyl)phenyl]-2-phenyl-2,3,4,5-tetrahydroisoxazole-4,5-dicarboxylate
;
_journal_issue 11
_journal_name_full 'Acta Crystallographica Section E'
_journal_page_first o2068
_journal_page_last o2069
_journal_paper_doi 10.1107/S1600536804025681
_journal_volume 60
_journal_year 2004
_chemical_formula_iupac 'C31 H35 N O6'
_chemical_formula_moiety 'C31 H35 N O6'
_chemical_formula_sum 'C31 H35 N O6'
_chemical_formula_weight 517.60
_chemical_name_systematic
;
Diethyl 3-[2-methoxy-5-(1-methyl-1-phenylethyl)phenyl]-2-phenyl-2,3,4,5-
tetrahydroisoxazole-4,5-dicarboxylate
;
_space_group_IT_number 2
_symmetry_cell_setting triclinic
_symmetry_space_group_name_Hall '-P 1'
_symmetry_space_group_name_H-M 'P -1'
_atom_sites_solution_hydrogens geom
_atom_sites_solution_primary direct
_atom_sites_solution_secondary difmap
_audit_creation_method SHELXL-97
_cell_angle_alpha 105.920(10)
_cell_angle_beta 93.838(12)
_cell_angle_gamma 94.804(9)
_cell_formula_units_Z 2
_cell_length_a 10.8029(14)
_cell_length_b 10.9431(9)
_cell_length_c 12.376(2)
_cell_measurement_reflns_used 25
_cell_measurement_temperature 293(2)
_cell_measurement_theta_max 14.03
_cell_measurement_theta_min 9.77
_cell_volume 1395.8(3)
_computing_cell_refinement 'CAD-4 EXPRESS'
_computing_data_collection 'CAD-4 EXPRESS (Enraf-Nonius, 1994)'
_computing_data_reduction 'XCAD4 (Harms & Wocadlo, 1995)'
_computing_molecular_graphics 'PLATON (Spek, 1999)'
_computing_publication_material SHELXL97
_computing_structure_refinement 'SHELXL97 (Sheldrick, 1997)'
_computing_structure_solution 'SHELXS97 (Sheldrick, 1997)'
_diffrn_ambient_temperature 293(2)
_diffrn_measured_fraction_theta_full 1.000
_diffrn_measured_fraction_theta_max 1.000
_diffrn_measurement_device_type 'Nonius MACH3 sealed-tube'
_diffrn_measurement_method \w-2\q
_diffrn_radiation_monochromator graphite
_diffrn_radiation_source 'fine-focus sealed tube'
_diffrn_radiation_type MoK\a
_diffrn_radiation_wavelength 0.71073
_diffrn_reflns_av_R_equivalents 0.0151
_diffrn_reflns_av_sigmaI/netI 0.0437
_diffrn_reflns_limit_h_max 10
_diffrn_reflns_limit_h_min -12
_diffrn_reflns_limit_k_max 12
_diffrn_reflns_limit_k_min -13
_diffrn_reflns_limit_l_max 14
_diffrn_reflns_limit_l_min -1
_diffrn_reflns_number 5169
_diffrn_reflns_theta_full 25.00
_diffrn_reflns_theta_max 25.00
_diffrn_reflns_theta_min 2.20
_diffrn_standards_decay_% 0
_diffrn_standards_interval_time 60
_diffrn_standards_number 3
_exptl_absorpt_coefficient_mu 0.085
_exptl_absorpt_correction_T_max 0.9870
_exptl_absorpt_correction_T_min 0.9800
_exptl_absorpt_correction_type psi-scan
_exptl_absorpt_process_details '(North et al., 1968)'
_exptl_crystal_colour colorless
_exptl_crystal_density_diffrn 1.232
_exptl_crystal_density_meas 1.230
_exptl_crystal_density_method 'flotation in a mixture of carbon tetracholride and xylene'
_exptl_crystal_description block
_exptl_crystal_F_000 552
_exptl_crystal_size_max 0.3
_exptl_crystal_size_mid 0.2
_exptl_crystal_size_min 0.15
_refine_diff_density_max 0.148
_refine_diff_density_min -0.175
_refine_ls_extinction_method none
_refine_ls_goodness_of_fit_ref 1.004
_refine_ls_hydrogen_treatment constr
_refine_ls_matrix_type full
_refine_ls_number_parameters 343
_refine_ls_number_reflns 4725
_refine_ls_number_restraints 0
_refine_ls_restrained_S_all 1.004
_refine_ls_R_factor_all 0.1096
_refine_ls_R_factor_gt 0.0455
_refine_ls_shift/su_max 0.000
_refine_ls_shift/su_mean 0.000
_refine_ls_structure_factor_coef Fsqd
_refine_ls_weighting_details 'calc  w= 1/[\s^2^(Fo^2^)+(0.057P)^2^+0.4626P] where P = (Fo^2^+2Fc^2^)/3'
_refine_ls_weighting_scheme calc
_refine_ls_wR_factor_gt 0.1073
_refine_ls_wR_factor_ref 0.1398
_reflns_number_gt 2607
_reflns_number_total 4725
_reflns_threshold_expression I>2\s(I)
_cod_data_source_file kp6007.cif
_cod_data_source_block I
_cod_depositor_comments
;
The following automatic conversions were performed:
'_geom_torsion_publ_flag' value 'Y' changed to 'y' according to
'/home/saulius/struct/CIF-dictionaries/cif_core.dic' dictionary named
'cif_core.dic' version 2.4.1 from 2010-06-29 (15 times).

Automatic conversion script
Id: cif_fix_enum 1527 2010-12-29 10:47:43Z saulius 

The following automatic conversions were performed:

'_geom_torsion_publ_flag' value 'Y' changed to 'y' according to
/home/saulius/struct/CIF-dictionaries/cif_core.dic dictionary named
'cif_core.dic' version 2.4.1 from 2010-06-29 (15 times).

Automatic conversion script
Id: cif_fix_values 1715 2011-07-08 13:25:40Z adriana 
;
_cod_database_code 2204525
_cod_database_fobs_code 2204525

loop_
_symmetry_equiv_pos_as_xyz
'x, y, z'
'-x, -y, -z'

loop_
_atom_site_label
_atom_site_fract_x
_atom_site_fract_y
_atom_site_fract_z
_atom_site_U_iso_or_equiv
_atom_site_adp_type
_atom_site_calc_flag
_atom_site_refinement_flags
_atom_site_occupancy
_atom_site_type_symbol
O1 0.96470(15) 0.13978(19) 0.11147(15) 0.0619(5) Uani d . 1 O
O2 1.04595(18) 0.1870(2) -0.07236(16) 0.0725(6) Uani d . 1 O
O3 0.87163(16) 0.08174(18) -0.17750(15) 0.0592(5) Uani d . 1 O
O4 0.80064(18) 0.34524(18) -0.04367(17) 0.0662(5) Uani d . 1 O
O5 0.8271(3) 0.4186(2) 0.1430(2) 0.1015(8) Uani d . 1 O
O6 0.52278(15) 0.22292(17) 0.15305(15) 0.0591(5) Uani d . 1 O
N7 0.89031(17) 0.1418(2) 0.20564(17) 0.0493(5) Uani d . 1 N
C8 0.8768(2) 0.1097(3) 0.0158(2) 0.0493(6) Uani d . 1 C
H8 0.8439 0.0195 -0.0026 0.059 Uiso calc R 1 H
C9 0.9439(3) 0.1323(3) -0.0808(2) 0.0541(7) Uani d . 1 C
C10 0.9232(3) 0.0969(3) -0.2789(2) 0.0680(8) Uani d . 1 C
H10A 0.9944 0.0485 -0.2938 0.082 Uiso calc R 1 H
H10B 0.9506 0.1862 -0.2695 0.082 Uiso calc R 1 H
C11 0.8243(3) 0.0495(4) -0.3743(3) 0.0961(11) Uani d . 1 C
H11A 0.8565 0.0590 -0.4424 0.144 Uiso calc R 1 H
H11B 0.7543 0.0980 -0.3589 0.144 Uiso calc R 1 H
H11C 0.7983 -0.0391 -0.3834 0.144 Uiso calc R 1 H
C12 0.8537(4) 0.4636(4) -0.1716(4) 0.1210(15) Uani d . 1 C
H12A 0.8711 0.5477 -0.1803 0.182 Uiso calc R 1 H
H12B 0.7831 0.4192 -0.2227 0.182 Uiso calc R 1 H
H12C 0.9250 0.4172 -0.1879 0.182 Uiso calc R 1 H
C13 0.8258(3) 0.4737(3) -0.0546(3) 0.0866(10) Uani d . 1 C
H13A 0.8963 0.5193 -0.0022 0.104 Uiso calc R 1 H
H13B 0.7537 0.5204 -0.0373 0.104 Uiso calc R 1 H
C14 0.8041(2) 0.3318(3) 0.0597(3) 0.0557(7) Uani d . 1 C
C15 0.7728(2) 0.1937(2) 0.0566(2) 0.0450(6) Uani d . 1 C
H15 0.6941 0.1585 0.0100 0.054 Uiso calc R 1 H
C16 0.7654(2) 0.1782(2) 0.1754(2) 0.0457(6) Uani d . 1 C
H16 0.7531 0.2607 0.2276 0.055 Uiso calc R 1 H
C17 0.6613(2) 0.0785(2) 0.18125(19) 0.0438(6) Uani d . 1 C
C18 0.5385(2) 0.1061(2) 0.16917(19) 0.0460(6) Uani d . 1 C
C19 0.3994(3) 0.2571(3) 0.1461(3) 0.0807(10) Uani d . 1 C
H19A 0.4011 0.3406 0.1348 0.121 Uiso calc R 1 H
H19B 0.3630 0.2579 0.2150 0.121 Uiso calc R 1 H
H19C 0.3505 0.1961 0.0840 0.121 Uiso calc R 1 H
C20 0.4412(2) 0.0179(3) 0.1751(2) 0.0529(7) Uani d . 1 C
H20 0.3590 0.0355 0.1660 0.063 Uiso calc R 1 H
C21 0.4666(2) -0.0957(3) 0.1944(2) 0.0526(7) Uani d . 1 C
H21 0.4004 -0.1540 0.1981 0.063 Uiso calc R 1 H
C22 0.5871(2) -0.1261(2) 0.20857(19) 0.0463(6) Uani d . 1 C
C23 0.6097(2) -0.2543(2) 0.2301(2) 0.0521(7) Uani d . 1 C
C24 0.5588(3) -0.3610(3) 0.1224(2) 0.0801(9) Uani d . 1 C
H24A 0.6005 -0.3487 0.0594 0.120 Uiso calc R 1 H
H24B 0.4708 -0.3582 0.1081 0.120 Uiso calc R 1 H
H24C 0.5735 -0.4426 0.1326 0.120 Uiso calc R 1 H
C25 0.5453(2) -0.2692(2) 0.3330(2) 0.0531(7) Uani d . 1 C
C26 0.4843(5) -0.3806(4) 0.3371(3) 0.1330(19) Uani d . 1 C
H26 0.4763 -0.4511 0.2738 0.160 Uiso calc R 1 H
C27 0.4331(5) -0.3913(5) 0.4354(4) 0.163(3) Uani d . 1 C
H27 0.3919 -0.4691 0.4362 0.196 Uiso calc R 1 H
C28 0.4420(4) -0.2924(5) 0.5281(4) 0.1089(14) Uani d . 1 C
H28 0.4074 -0.3001 0.5931 0.131 Uiso calc R 1 H
C29 0.5012(4) -0.1836(4) 0.5245(3) 0.1061(14) Uani d . 1 C
H29 0.5095 -0.1138 0.5884 0.127 Uiso calc R 1 H
C30 0.5511(3) -0.1710(3) 0.4287(3) 0.0833(10) Uani d . 1 C
H30 0.5905 -0.0920 0.4293 0.100 Uiso calc R 1 H
C31 0.7483(3) -0.2672(3) 0.2529(3) 0.0727(9) Uani d . 1 C
H31A 0.7915 -0.2583 0.1897 0.109 Uiso calc R 1 H
H31B 0.7576 -0.3496 0.2637 0.109 Uiso calc R 1 H
H31C 0.7828 -0.2017 0.3195 0.109 Uiso calc R 1 H
C32 0.6834(2) -0.0367(2) 0.20085(19) 0.0473(6) Uani d . 1 C
H32 0.7654 -0.0550 0.2092 0.057 Uiso calc R 1 H
C33 0.9583(2) 0.2192(3) 0.3063(2) 0.0544(7) Uani d . 1 C
C34 1.0847(3) 0.2548(3) 0.3123(3) 0.0816(10) Uani d . 1 C
H34 1.1274 0.2323 0.2482 0.098 Uiso calc R 1 H
C35 1.1470(4) 0.3240(4) 0.4143(5) 0.1151(15) Uani d . 1 C
H35 1.2323 0.3474 0.4181 0.138 Uiso calc R 1 H
C36 1.0870(6) 0.3595(4) 0.5105(4) 0.1205(18) Uani d . 1 C
H36 1.1304 0.4078 0.5782 0.145 Uiso calc R 1 H
C37 0.9620(5) 0.3222(4) 0.5049(3) 0.1123(14) Uani d . 1 C
H37 0.9201 0.3446 0.5696 0.135 Uiso calc R 1 H
C38 0.8974(3) 0.2516(3) 0.4036(3) 0.0805(9) Uani d . 1 C
H38 0.8127 0.2258 0.4008 0.097 Uiso calc R 1 H

loop_
_atom_site_aniso_label
_atom_site_aniso_U_11
_atom_site_aniso_U_22
_atom_site_aniso_U_33
_atom_site_aniso_U_12
_atom_site_aniso_U_13
_atom_site_aniso_U_23
O1 0.0394(10) 0.0896(14) 0.0635(12) 0.0139(9) 0.0142(9) 0.0288(10)
O2 0.0507(12) 0.0932(15) 0.0713(13) -0.0075(11) 0.0191(10) 0.0205(11)
O3 0.0513(11) 0.0723(13) 0.0583(12) 0.0059(9) 0.0169(9) 0.0230(10)
O4 0.0795(13) 0.0584(12) 0.0717(13) 0.0097(10) 0.0190(10) 0.0332(10)
O5 0.166(2) 0.0527(14) 0.0813(17) -0.0048(14) 0.0236(16) 0.0137(13)
O6 0.0464(11) 0.0641(12) 0.0748(13) 0.0137(9) 0.0136(9) 0.0286(10)
N7 0.0374(11) 0.0592(13) 0.0539(13) 0.0021(10) 0.0094(10) 0.0202(11)
C8 0.0413(14) 0.0517(15) 0.0580(16) 0.0093(11) 0.0127(12) 0.0177(13)
C9 0.0477(16) 0.0550(17) 0.0627(18) 0.0113(13) 0.0162(14) 0.0176(14)
C10 0.0687(19) 0.082(2) 0.0599(18) 0.0098(16) 0.0243(15) 0.0268(16)
C11 0.100(3) 0.125(3) 0.066(2) -0.001(2) 0.006(2) 0.036(2)
C12 0.155(4) 0.113(3) 0.124(3) 0.008(3) 0.035(3) 0.079(3)
C13 0.100(3) 0.069(2) 0.114(3) 0.0182(18) 0.035(2) 0.054(2)
C14 0.0522(16) 0.0527(18) 0.0696(19) 0.0119(13) 0.0197(14) 0.0244(16)
C15 0.0374(13) 0.0469(15) 0.0537(15) 0.0053(11) 0.0122(11) 0.0171(12)
C16 0.0358(13) 0.0486(15) 0.0536(15) 0.0046(11) 0.0075(11) 0.0151(12)
C17 0.0380(14) 0.0536(16) 0.0411(13) 0.0038(11) 0.0095(10) 0.0142(11)
C18 0.0430(15) 0.0574(17) 0.0411(14) 0.0070(12) 0.0101(11) 0.0177(12)
C19 0.0561(19) 0.086(2) 0.111(3) 0.0213(17) 0.0090(17) 0.042(2)
C20 0.0364(14) 0.0725(19) 0.0525(16) 0.0052(13) 0.0067(11) 0.0219(14)
C21 0.0404(15) 0.0628(18) 0.0534(16) -0.0072(12) 0.0083(12) 0.0172(13)
C22 0.0428(15) 0.0531(16) 0.0430(14) -0.0004(12) 0.0106(11) 0.0135(12)
C23 0.0547(16) 0.0484(16) 0.0512(15) 0.0006(12) 0.0132(12) 0.0103(12)
C24 0.107(3) 0.067(2) 0.0583(19) 0.0010(18) 0.0195(17) 0.0042(16)
C25 0.0526(16) 0.0493(16) 0.0565(16) 0.0000(12) 0.0099(12) 0.0138(13)
C26 0.207(5) 0.084(3) 0.089(3) -0.064(3) 0.055(3) 0.006(2)
C27 0.219(6) 0.143(4) 0.108(4) -0.098(4) 0.048(4) 0.032(3)
C28 0.109(3) 0.152(4) 0.082(3) 0.017(3) 0.047(2) 0.051(3)
C29 0.176(4) 0.096(3) 0.059(2) 0.041(3) 0.043(2) 0.028(2)
C30 0.134(3) 0.059(2) 0.0565(19) 0.0031(19) 0.0228(19) 0.0155(16)
C31 0.0602(18) 0.070(2) 0.102(2) 0.0167(15) 0.0282(16) 0.0391(18)
C32 0.0376(14) 0.0585(17) 0.0467(14) 0.0051(12) 0.0101(11) 0.0146(12)
C33 0.0540(17) 0.0538(16) 0.0580(17) -0.0018(13) -0.0044(13) 0.0244(13)
C34 0.0543(19) 0.079(2) 0.109(3) -0.0105(16) -0.0125(18) 0.033(2)
C35 0.089(3) 0.103(3) 0.144(4) -0.025(2) -0.044(3) 0.041(3)
C36 0.149(5) 0.088(3) 0.109(4) -0.015(3) -0.068(4) 0.028(3)
C37 0.158(4) 0.109(3) 0.063(2) 0.014(3) -0.016(3) 0.017(2)
C38 0.087(2) 0.093(2) 0.059(2) -0.0009(19) 0.0003(17) 0.0214(18)

loop_
_atom_type_symbol
_atom_type_description
_atom_type_scat_dispersion_real
_atom_type_scat_dispersion_imag
_atom_type_scat_source
C C 0.0033 0.0016 'International Tables Vol C Tables 4.2.6.8 and 6.1.1.4'
H H 0.0000 0.0000 'International Tables Vol C Tables 4.2.6.8 and 6.1.1.4'
N N 0.0061 0.0033 'International Tables Vol C Tables 4.2.6.8 and 6.1.1.4'
O O 0.0106 0.0060 'International Tables Vol C Tables 4.2.6.8 and 6.1.1.4'

loop_
_geom_angle_atom_site_label_1
_geom_angle_atom_site_label_2
_geom_angle_atom_site_label_3
_geom_angle
C8 O1 N7 104.71(16)
C9 O3 C10 116.2(2)
C14 O4 C13 117.5(2)
C18 O6 C19 117.7(2)
C33 N7 O1 108.87(18)
C33 N7 C16 117.2(2)
O1 N7 C16 107.32(17)
O1 C8 C9 107.5(2)
O1 C8 C15 103.2(2)
C9 C8 C15 117.6(2)
O1 C8 H8 109.4
C9 C8 H8 109.4
C15 C8 H8 109.4
O2 C9 O3 125.3(2)
O2 C9 C8 125.2(3)
O3 C9 C8 109.6(2)
O3 C10 C11 108.1(2)
O3 C10 H10A 110.1
C11 C10 H10A 110.1
O3 C10 H10B 110.1
C11 C10 H10B 110.1
H10A C10 H10B 108.4
C10 C11 H11A 109.5
C10 C11 H11B 109.5
H11A C11 H11B 109.5
C10 C11 H11C 109.5
H11A C11 H11C 109.5
H11B C11 H11C 109.5
C13 C12 H12A 109.5
C13 C12 H12B 109.5
H12A C12 H12B 109.5
C13 C12 H12C 109.5
H12A C12 H12C 109.5
H12B C12 H12C 109.5
O4 C13 C12 108.2(3)
O4 C13 H13A 110.0
C12 C13 H13A 110.0
O4 C13 H13B 110.0
C12 C13 H13B 110.0
H13A C13 H13B 108.4
O5 C14 O4 123.6(3)
O5 C14 C15 125.3(3)
O4 C14 C15 111.0(2)
C14 C15 C16 111.6(2)
C14 C15 C8 113.26(19)
C16 C15 C8 100.63(19)
C14 C15 H15 110.3
C16 C15 H15 110.3
C8 C15 H15 110.3
N7 C16 C17 111.41(19)
N7 C16 C15 104.54(18)
C17 C16 C15 113.0(2)
N7 C16 H16 109.2
C17 C16 H16 109.2
C15 C16 H16 109.2
C32 C17 C18 118.8(2)
C32 C17 C16 122.9(2)
C18 C17 C16 118.3(2)
O6 C18 C20 124.0(2)
O6 C18 C17 116.1(2)
C20 C18 C17 119.9(2)
O6 C19 H19A 109.5
O6 C19 H19B 109.5
H19A C19 H19B 109.5
O6 C19 H19C 109.5
H19A C19 H19C 109.5
H19B C19 H19C 109.5
C21 C20 C18 119.7(2)
C21 C20 H20 120.1
C18 C20 H20 120.1
C20 C21 C22 122.3(2)
C20 C21 H21 118.9
C22 C21 H21 118.9
C21 C22 C32 116.9(2)
C21 C22 C23 119.9(2)
C32 C22 C23 123.1(2)
C31 C23 C25 107.4(2)
C31 C23 C22 112.7(2)
C25 C23 C22 110.2(2)
C31 C23 C24 107.5(2)
C25 C23 C24 111.5(2)
C22 C23 C24 107.5(2)
C23 C24 H24A 109.5
C23 C24 H24B 109.5
H24A C24 H24B 109.5
C23 C24 H24C 109.5
H24A C24 H24C 109.5
H24B C24 H24C 109.5
C26 C25 C30 115.6(3)
C26 C25 C23 123.0(3)
C30 C25 C23 121.3(2)
C25 C26 C27 120.9(4)
C25 C26 H26 119.6
C27 C26 H26 119.6
C28 C27 C26 121.5(4)
C28 C27 H27 119.2
C26 C27 H27 119.2
C29 C28 C27 117.8(4)
C29 C28 H28 121.1
C27 C28 H28 121.1
C28 C29 C30 121.4(4)
C28 C29 H29 119.3
C30 C29 H29 119.3
C25 C30 C29 122.7(3)
C25 C30 H30 118.6
C29 C30 H30 118.6
C23 C31 H31A 109.5
C23 C31 H31B 109.5
H31A C31 H31B 109.5
C23 C31 H31C 109.5
H31A C31 H31C 109.5
H31B C31 H31C 109.5
C17 C32 C22 122.4(2)
C17 C32 H32 118.8
C22 C32 H32 118.8
C34 C33 C38 119.2(3)
C34 C33 N7 122.1(3)
C38 C33 N7 118.5(2)
C35 C34 C33 119.3(4)
C35 C34 H34 120.3
C33 C34 H34 120.3
C36 C35 C34 122.0(4)
C36 C35 H35 119.0
C34 C35 H35 119.0
C37 C36 C35 118.7(4)
C37 C36 H36 120.7
C35 C36 H36 120.7
C36 C37 C38 120.5(4)
C36 C37 H37 119.8
C38 C37 H37 119.8
C37 C38 C33 120.3(4)
C37 C38 H38 119.8
C33 C38 H38 119.8

loop_
_geom_bond_atom_site_label_1
_geom_bond_atom_site_label_2
_geom_bond_distance
O1 C8 1.413(3)
O1 N7 1.456(2)
O2 C9 1.194(3)
O3 C9 1.336(3)
O3 C10 1.451(3)
O4 C14 1.326(3)
O4 C13 1.454(3)
O5 C14 1.189(3)
O6 C18 1.370(3)
O6 C19 1.418(3)
N7 C33 1.415(3)
N7 C16 1.491(3)
C8 C9 1.504(3)
C8 C15 1.535(3)
C8 H8 0.9800
C10 C11 1.485(4)
C10 H10A 0.9700
C10 H10B 0.9700
C11 H11A 0.9600
C11 H11B 0.9600
C11 H11C 0.9600
C12 C13 1.475(5)
C12 H12A 0.9600
C12 H12B 0.9600
C12 H12C 0.9600
C13 H13A 0.9700
C13 H13B 0.9700
C14 C15 1.511(4)
C15 C16 1.532(3)
C15 H15 0.9800
C16 C17 1.520(3)
C16 H16 0.9800
C17 C32 1.383(3)
C17 C18 1.392(3)
C18 C20 1.386(3)
C19 H19A 0.9600
C19 H19B 0.9600
C19 H19C 0.9600
C20 C21 1.375(4)
C20 H20 0.9300
C21 C22 1.382(3)
C21 H21 0.9300
C22 C32 1.394(3)
C22 C23 1.533(3)
C23 C31 1.530(4)
C23 C25 1.533(3)
C23 C24 1.544(4)
C24 H24A 0.9600
C24 H24B 0.9600
C24 H24C 0.9600
C25 C26 1.351(4)
C25 C30 1.357(4)
C26 C27 1.398(5)
C26 H26 0.9300
C27 C28 1.336(6)
C27 H27 0.9300
C28 C29 1.317(5)
C28 H28 0.9300
C29 C30 1.370(4)
C29 H29 0.9300
C30 H30 0.9300
C31 H31A 0.9600
C31 H31B 0.9600
C31 H31C 0.9600
C32 H32 0.9300
C33 C34 1.379(4)
C33 C38 1.386(4)
C34 C35 1.377(5)
C34 H34 0.9300
C35 C36 1.371(6)
C35 H35 0.9300
C36 C37 1.369(6)
C36 H36 0.9300
C37 C38 1.384(5)
C37 H37 0.9300
C38 H38 0.9300

loop_
_geom_torsion_atom_site_label_1
_geom_torsion_atom_site_label_2
_geom_torsion_atom_site_label_3
_geom_torsion_atom_site_label_4
_geom_torsion
_geom_torsion_publ_flag
C8 O1 N7 C33 -156.2(2) y
C8 O1 N7 C16 -28.4(2) y
N7 O1 C8 C9 168.63(19) y
N7 O1 C8 C15 43.6(2) y
C10 O3 C9 O2 -0.6(4) ?
C10 O3 C9 C8 179.4(2) ?
O1 C8 C9 O2 -12.2(4) y
C15 C8 C9 O2 103.7(3) y
O1 C8 C9 O3 167.8(2) y
C15 C8 C9 O3 -76.3(3) y
C9 O3 C10 C11 -173.1(3) ?
C14 O4 C13 C12 163.6(3) ?
C13 O4 C14 O5 -0.4(4) ?
C13 O4 C14 C15 178.5(2) ?
O5 C14 C15 C16 3.7(4) y
O4 C14 C15 C16 -175.12(19) y
O5 C14 C15 C8 -109.0(3) y
O4 C14 C15 C8 72.2(3) y
O1 C8 C15 C14 77.8(3) ?
C9 C8 C15 C14 -40.4(3) y
O1 C8 C15 C16 -41.4(2) y
C9 C8 C15 C16 -159.6(2) y
C33 N7 C16 C17 -113.5(2) ?
O1 N7 C16 C17 123.7(2) ?
C33 N7 C16 C15 124.1(2) ?
O1 N7 C16 C15 1.3(2) y
C14 C15 C16 N7 -97.0(2) ?
C8 C15 C16 N7 23.5(2) ?
C14 C15 C16 C17 141.7(2) ?
C8 C15 C16 C17 -97.9(2) ?
N7 C16 C17 C32 -6.2(3) ?
C15 C16 C17 C32 111.2(3) ?
N7 C16 C17 C18 172.1(2) ?
C15 C16 C17 C18 -70.5(3) ?
C19 O6 C18 C20 2.4(4) ?
C19 O6 C18 C17 -176.9(2) ?
C32 C17 C18 O6 178.2(2) ?
C16 C17 C18 O6 -0.1(3) ?
C32 C17 C18 C20 -1.0(3) ?
C16 C17 C18 C20 -179.4(2) ?
O6 C18 C20 C21 -178.3(2) ?
C17 C18 C20 C21 0.9(4) ?
C18 C20 C21 C22 0.1(4) ?
C20 C21 C22 C32 -0.8(4) ?
C20 C21 C22 C23 179.9(2) ?
C21 C22 C23 C31 -175.5(2) ?
C32 C22 C23 C31 5.4(3) ?
C21 C22 C23 C25 -55.5(3) ?
C32 C22 C23 C25 125.3(2) ?
C21 C22 C23 C24 66.2(3) ?
C32 C22 C23 C24 -113.0(3) ?
C31 C23 C25 C26 -97.4(4) ?
C22 C23 C25 C26 139.4(4) ?
C24 C23 C25 C26 20.1(4) ?
C31 C23 C25 C30 79.6(3) ?
C22 C23 C25 C30 -43.6(4) ?
C24 C23 C25 C30 -162.9(3) ?
C30 C25 C26 C27 -0.9(7) ?
C23 C25 C26 C27 176.3(4) ?
C25 C26 C27 C28 0.3(9) ?
C26 C27 C28 C29 -0.3(9) ?
C27 C28 C29 C30 0.8(7) ?
C26 C25 C30 C29 1.4(6) ?
C23 C25 C30 C29 -175.8(3) ?
C28 C29 C30 C25 -1.5(7) ?
C18 C17 C32 C22 0.2(4) ?
C16 C17 C32 C22 178.5(2) ?
C21 C22 C32 C17 0.7(4) ?
C23 C22 C32 C17 179.9(2) ?
O1 N7 C33 C34 -15.6(3) ?
C16 N7 C33 C34 -137.5(3) ?
O1 N7 C33 C38 169.5(2) ?
C16 N7 C33 C38 47.5(3) ?
C38 C33 C34 C35 -1.4(5) ?
N7 C33 C34 C35 -176.2(3) ?
C33 C34 C35 C36 -0.4(6) ?
C34 C35 C36 C37 1.5(7) ?
C35 C36 C37 C38 -0.8(7) ?
C36 C37 C38 C33 -0.9(6) ?
C34 C33 C38 C37 2.0(5) ?
N7 C33 C38 C37 177.0(3) ?
